data_7016633
loop_
_publ_author_name
'Matouzenko, Galina S.'
'Jeanneau, Erwann'
'Yu Verat, Alexander'
'Bousseksou, Azzedine'

_publ_section_title
;
 Spin crossover and polymorphism in a family of
 1,2-bis(4-pyridyl)ethene-bridged binuclear iron(ii) complexes. A key
 role of structural distortions.
;
_journal_issue 37
_journal_name_full 'Dalton transactions (Cambridge, England : 2003)'
_journal_page_first 9608
_journal_page_last 9618
_journal_paper_doi 10.1039/c1dt10312a
_journal_volume 40
_journal_year 2011
_chemical_formula_moiety 'C40 H36 Fe2 N12 S4'
_chemical_formula_sum 'C40 H36 Fe2 N12 S4'
_chemical_formula_weight 924.79
_space_group_IT_number 14
_symmetry_cell_setting monoclinic
_symmetry_space_group_name_Hall '-P 2ybc'
_symmetry_space_group_name_H-M 'P 1 21/c 1'
_atom_sites_solution_hydrogens geom
_atom_sites_solution_primary direct
_cell_angle_alpha 90
_cell_angle_beta 106.911(5)
_cell_angle_gamma 90
_cell_formula_units_Z 4
_cell_length_a 17.092(5)
_cell_length_b 16.804(5)
_cell_length_c 16.316(5)
_cell_measurement_reflns_used 3224
_cell_measurement_temperature 293
_cell_measurement_theta_max 29.2831
_cell_measurement_theta_min 2.8592
_cell_volume 4484(2)
_computing_cell_refinement
;
CrysAlisPro, Agilent Technologies,
Version 1.171.34.49 (release 20-01-2011 CrysAlis171 .NET)
(compiled Jan 20 2011,15:58:25)
;
_computing_data_collection
;
CrysAlisPro, Agilent Technologies,
Version 1.171.34.49 (release 20-01-2011 CrysAlis171 .NET)
(compiled Jan 20 2011,15:58:25)
;
_computing_data_reduction
;
CrysAlisPro, Agilent Technologies,
Version 1.171.34.49 (release 20-01-2011 CrysAlis171 .NET)
(compiled Jan 20 2011,15:58:25)
;
_computing_molecular_graphics 'CAMERON (Watkin et al., 1996)'
_computing_publication_material 'CRYSTALS (Betteridge et al., 2003)'
_computing_structure_refinement 'CRYSTALS (Betteridge et al., 2003)'
_computing_structure_solution 'SHELXS 86 (Sheldrick, 1986)'
_diffrn_ambient_temperature 293
_diffrn_detector_area_resol_mean 15.9897
_diffrn_measured_fraction_theta_full 0.995
_diffrn_measured_fraction_theta_max 0.839
_diffrn_measurement_device_type 'Xcalibur, Eos, Nova'
_diffrn_measurement_method \w
_diffrn_radiation_monochromator mirror
_diffrn_radiation_source 'Mova (Mo) X-ray Source'
_diffrn_radiation_type 'Mo K\a'
_diffrn_radiation_wavelength 0.7107
_diffrn_reflns_av_R_equivalents 0.108
_diffrn_reflns_limit_h_max 21
_diffrn_reflns_limit_h_min -22
_diffrn_reflns_limit_k_max 22
_diffrn_reflns_limit_k_min 0
_diffrn_reflns_limit_l_max 21
_diffrn_reflns_limit_l_min 0
_diffrn_reflns_number 22339
_diffrn_reflns_theta_full 26.082
_diffrn_reflns_theta_max 29.306
_diffrn_reflns_theta_min 2.861
_diffrn_standards_number 0
_exptl_absorpt_coefficient_mu 0.877
_exptl_absorpt_correction_T_max 0.934
_exptl_absorpt_correction_T_min 0.887
_exptl_absorpt_correction_type analytical
_exptl_absorpt_process_details
;
CrysAlisPro, Agilent Technologies,
Version 1.171.34.49 (release 20-01-2011 CrysAlis171 .NET)
(compiled Jan 20 2011,15:58:25)
Analytical numeric absorption correction using a multifaceted crystal
model based on expressions derived by R.C. Clark & J.S. Reid.
(Clark, R. C. & Reid, J. S. (1995). Acta Cryst. A51, 887-897)
;
_exptl_crystal_colour black
_exptl_crystal_density_diffrn 1.371
_exptl_crystal_density_method 'not measured'
_exptl_crystal_description prism
_exptl_crystal_F_000 1904
_exptl_crystal_size_max 0.2436
_exptl_crystal_size_mid 0.1149
_exptl_crystal_size_min 0.0959
_platon_squeeze_details
;
;
_refine_diff_density_max 1.48
_refine_diff_density_min -1.82
_refine_ls_extinction_method None
_refine_ls_goodness_of_fit_ref 1.0625
_refine_ls_hydrogen_treatment none
_refine_ls_matrix_type full
_refine_ls_number_parameters 523
_refine_ls_number_reflns 10295
_refine_ls_number_restraints 0
_refine_ls_R_factor_all 0.2297
_refine_ls_R_factor_gt 0.0843
_refine_ls_shift/su_max 0.0003993
_refine_ls_shift/su_mean 0.0000606
_refine_ls_structure_factor_coef Fsqd
_refine_ls_weighting_details
;
Method, part 1, Chebychev polynomial, (Watkin, 1994, Prince, 1982)
[weight] = 1.0/[A~0~*T~0~(x)+A~1~*T~1~(x) ... +A~n-1~]*T~n-1~(x)]
where A~i~ are the Chebychev coefficients listed below and x= Fcalc/Fmax
Method = Robust Weighting (Prince, 1982)
W = [weight] * [1-(deltaF/6*sigmaF)^2^]^2^
A~i~ are:
677. 0.102E+04 610. 265. 66.0
;
_refine_ls_weighting_scheme calc
_refine_ls_wR_factor_all 0.3065
_refine_ls_wR_factor_gt 0.1837
_refine_ls_wR_factor_ref 0.3065
_reflns_limit_h_max 21
_reflns_limit_h_min -22
_reflns_limit_k_max 22
_reflns_limit_k_min 0
_reflns_limit_l_max 21
_reflns_limit_l_min 0
_reflns_number_gt 3229
_reflns_number_total 10303
_reflns_threshold_expression I>2.0\s(I)
_oxford_diffrn_Wilson_B_factor 0.00
_oxford_diffrn_Wilson_scale 0.00
_oxford_refine_ls_r_factor_ref 0.2297
_oxford_refine_ls_scale 1.094(6)
_oxford_reflns_number_all 10295
_oxford_reflns_threshold_expression_ref I>-10.0\s(I)
_cod_data_source_file c1dt10312a.txt
_cod_data_source_block 3
_cod_depositor_comments
;
The following automatic conversions were performed:

'_symmetry_cell_setting' value 'Monoclinic' changed to 'monoclinic'
according to /home/saulius/struct/CIF-dictionaries/cif_core.dic
dictionary named 'cif_core.dic' version 2.4.1 from 2010-06-29.

Automatic conversion script
Id: cif_fix_values 1715 2011-07-08 13:25:40Z adriana 
;
_cod_original_sg_symbol_H-M 'P 1 21/c 1 '
_cod_database_code 7016633

loop_
_symmetry_equiv_pos_as_xyz
x,y,z
-x,-y,-z
-x,y+1/2,-z+1/2
x,-y+1/2,z+1/2

loop_
_atom_site_label
_atom_site_type_symbol
_atom_site_fract_x
_atom_site_fract_y
_atom_site_fract_z
_atom_site_U_iso_or_equiv
_atom_site_occupancy
_atom_site_adp_type
_atom_site_refinement_flags_posn
Fe1 Fe 0.95452(10) 0.73419(10) 0.02622(10) 0.0517 1.0000 Uani .
Fe2 Fe 0.53112(10) 0.20673(11) 0.39228(11) 0.0566 1.0000 Uani .
S101 S 0.9507(3) 0.5807(2) -0.2247(2) 0.0838 1.0000 Uani .
S202 S 0.8093(2) 0.2164(3) 0.5598(2) 0.0866 1.0000 Uani .
S102 S 0.7134(3) 0.9006(3) -0.0786(3) 0.0909 1.0000 Uani .
S201 S 0.5565(4) 0.0268(3) 0.1772(4) 0.1384 1.0000 Uani .
N105 N 1.0665(6) 0.6593(6) 0.0942(6) 0.0542 1.0000 Uani .
N106 N 0.8874(6) 0.6573(5) 0.0934(6) 0.0533 1.0000 Uani .
C117 C 0.7995(7) 0.5598(7) 0.1762(8) 0.0555 1.0000 Uani .
N104 N 1.0226(6) 0.8006(5) 0.1424(5) 0.0586 1.0000 Uani .
C216 C 0.6321(7) 0.4166(7) 0.2871(8) 0.0629 1.0000 Uani .
N203 N 0.4657(6) 0.1345(6) 0.4639(6) 0.0594 1.0000 Uani .
N204 N 0.5174(6) 0.2878(7) 0.4932(7) 0.0719 1.0000 Uani .
C201 C 0.5323(8) 0.0836(8) 0.2445(9) 0.0680 1.0000 Uani .
C118 C 0.7965(8) 0.6393(7) 0.1799(9) 0.0733 1.0000 Uani .
N103 N 1.0142(6) 0.8307(6) -0.0238(6) 0.0586 1.0000 Uani .
C218 C 0.6965(7) 0.3034(8) 0.2513(7) 0.0582 1.0000 Uani .
N206 N 0.5971(5) 0.2864(6) 0.3263(6) 0.0538 1.0000 Uani .
C101 C 0.9419(6) 0.6303(7) -0.1435(7) 0.0546 1.0000 Uani .
C220 C 0.7394(7) 0.4334(8) 0.2078(7) 0.0585 1.0000 Uani .
C110 C 1.0986(7) 0.6755(7) 0.1766(8) 0.0561 1.0000 Uani .
C217 C 0.6894(7) 0.3847(7) 0.2505(7) 0.0534 1.0000 Uani .
C219 C 0.6525(7) 0.2579(7) 0.2910(8) 0.0591 1.0000 Uani .
C210 C 0.3905(8) 0.3219(8) 0.3795(9) 0.0667 1.0000 Uani .
C102 C 0.7948(8) 0.8473(8) -0.0356(8) 0.0609 1.0000 Uani .
N205 N 0.4161(6) 0.2693(6) 0.3305(6) 0.0602 1.0000 Uani .
C202 C 0.7160(7) 0.1916(8) 0.5093(8) 0.0627 1.0000 Uani .
C107 C 1.0650(7) 0.8783(7) 0.0351(7) 0.0562 1.0000 Uani .
C120 C 0.7504(7) 0.5105(8) 0.2168(8) 0.0632 1.0000 Uani .
C203 C 0.4250(7) 0.0675(8) 0.4394(9) 0.0717 1.0000 Uani .
C103 C 0.9938(9) 0.8538(8) -0.1046(8) 0.0710 1.0000 Uani .
C115 C 0.8907(7) 0.5782(7) 0.0917(8) 0.0631 1.0000 Uani .
C116 C 0.8481(7) 0.5280(8) 0.1301(8) 0.0670 1.0000 Uani .
C104 C 1.0258(10) 0.9202(9) -0.1337(11) 0.0908 1.0000 Uani .
C215 C 0.5873(8) 0.3648(8) 0.3242(9) 0.0714 1.0000 Uani .
C119 C 0.8381(9) 0.6861(7) 0.1364(9) 0.0757 1.0000 Uani .
C114 C 1.1003(8) 0.6004(7) 0.0597(8) 0.0637 1.0000 Uani .
N202 N 0.6491(6) 0.1742(7) 0.4722(7) 0.0707 1.0000 Uani .
N102 N 0.8509(7) 0.8074(7) -0.0062(8) 0.0743 1.0000 Uani .
N101 N 0.9360(7) 0.6654(7) -0.0841(7) 0.0717 1.0000 Uani .
C206 C 0.4373(10) 0.1224(13) 0.5967(10) 0.1027 1.0000 Uani .
C113 C 1.1673(9) 0.5584(9) 0.1087(11) 0.0834 1.0000 Uani .
C111 C 1.1647(9) 0.6352(9) 0.2286(9) 0.0782 1.0000 Uani .
C204 C 0.3878(9) 0.0244(10) 0.4889(12) 0.0960 1.0000 Uani .
C207 C 0.4711(8) 0.1624(9) 0.5408(8) 0.0689 1.0000 Uani .
C214 C 0.3688(8) 0.2556(9) 0.2512(9) 0.0778 1.0000 Uani .
C211 C 0.3158(9) 0.3609(9) 0.3476(12) 0.0907 1.0000 Uani .
N201 N 0.5144(7) 0.1213(7) 0.2943(7) 0.0735 1.0000 Uani .
C106 C 1.0985(8) 0.9471(8) 0.0125(10) 0.0767 1.0000 Uani .
C108 C 1.0874(8) 0.8519(8) 0.1250(8) 0.0766 1.0000 Uani .
C109 C 1.0573(8) 0.7423(8) 0.2106(7) 0.0717 1.0000 Uani .
C213 C 0.2965(9) 0.2937(9) 0.2156(10) 0.0818 1.0000 Uani .
C205 C 0.3976(10) 0.0523(13) 0.5689(14) 0.1092 1.0000 Uani .
C209 C 0.4443(10) 0.3398(10) 0.4672(10) 0.0987 1.0000 Uani .
C105 C 1.0783(10) 0.9681(9) -0.0717(12) 0.0890 1.0000 Uani .
C112 C 1.1991(8) 0.5764(9) 0.1941(11) 0.0823 1.0000 Uani .
C212 C 0.2709(10) 0.3484(10) 0.2636(13) 0.1028 1.0000 Uani .
C208 C 0.5192(9) 0.2374(10) 0.5690(8) 0.0932 1.0000 Uani .
H2161 H 0.6238 0.4711 0.2871 0.0759 1.0000 Uiso R
H1181 H 0.7658 0.6634 0.2115 0.0880 1.0000 Uiso R
H2181 H 0.7319 0.2788 0.2245 0.0699 1.0000 Uiso R
H2201 H 0.7654 0.4069 0.1730 0.0712 1.0000 Uiso R
H2191 H 0.6619 0.2034 0.2939 0.0711 1.0000 Uiso R
H1201 H 0.7245 0.5366 0.2519 0.0741 1.0000 Uiso R
H2031 H 0.4210 0.0485 0.3846 0.0860 1.0000 Uiso R
H1031 H 0.9550 0.8236 -0.1445 0.0860 1.0000 Uiso R
H1151 H 0.9245 0.5552 0.0627 0.0771 1.0000 Uiso R
H1161 H 0.8522 0.4733 0.1249 0.0800 1.0000 Uiso R
H1041 H 1.0134 0.9317 -0.1920 0.1100 1.0000 Uiso R
H2151 H 0.5491 0.3868 0.3478 0.0849 1.0000 Uiso R
H1191 H 0.8319 0.7410 0.1376 0.0899 1.0000 Uiso R
H1141 H 1.0787 0.5882 0.0017 0.0769 1.0000 Uiso R
H2061 H 0.4414 0.1428 0.6508 0.1230 1.0000 Uiso R
H1131 H 1.1901 0.5179 0.0841 0.1009 1.0000 Uiso R
H1111 H 1.1853 0.6481 0.2861 0.0940 1.0000 Uiso R
H2041 H 0.3577 -0.0214 0.4687 0.1150 1.0000 Uiso R
H2141 H 0.3864 0.2181 0.2184 0.0928 1.0000 Uiso R
H2111 H 0.2967 0.3944 0.3829 0.1080 1.0000 Uiso R
H1061 H 1.1345 0.9779 0.0541 0.0920 1.0000 Uiso R
H1081 H 1.0968 0.8980 0.1618 0.0939 1.0000 Uiso R
H1082 H 1.1373 0.8210 0.1371 0.0940 1.0000 Uiso R
H1091 H 1.0964 0.7683 0.2579 0.0879 1.0000 Uiso R
H1092 H 1.0134 0.7202 0.2302 0.0879 1.0000 Uiso R
H2131 H 0.2652 0.2822 0.1601 0.0979 1.0000 Uiso R
H2051 H 0.3769 0.0230 0.6064 0.1320 1.0000 Uiso R
H2091 H 0.4617 0.3946 0.4683 0.1191 1.0000 Uiso R
H2092 H 0.4134 0.3326 0.5080 0.1190 1.0000 Uiso R
H1051 H 1.0994 1.0145 -0.0879 0.1070 1.0000 Uiso R
H1121 H 1.2441 0.5487 0.2276 0.0980 1.0000 Uiso R
H2121 H 0.2239 0.3781 0.2395 0.1249 1.0000 Uiso R
H2081 H 0.5751 0.2238 0.5993 0.1149 1.0000 Uiso R
H2082 H 0.4956 0.2671 0.6069 0.1149 1.0000 Uiso R
H2042 H 0.5616 0.3190 0.5077 0.1052 1.0000 Uiso R
H1042 H 0.9878 0.8317 0.1593 0.0882 1.0000 Uiso R

loop_
_atom_site_aniso_label
_atom_site_aniso_U_11
_atom_site_aniso_U_22
_atom_site_aniso_U_33
_atom_site_aniso_U_23
_atom_site_aniso_U_13
_atom_site_aniso_U_12
Fe1 0.0549(10) 0.0592(10) 0.0423(8) -0.0009(8) 0.0163(7) -0.0065(8)
Fe2 0.0526(10) 0.0654(11) 0.0540(10) -0.0004(9) 0.0191(8) -0.0043(9)
S101 0.116(3) 0.080(3) 0.073(2) -0.0155(19) 0.056(2) -0.004(2)
S202 0.060(2) 0.119(3) 0.079(2) -0.018(2) 0.0177(18) -0.009(2)
S102 0.086(3) 0.102(3) 0.090(3) 0.022(2) 0.033(2) 0.025(2)
S201 0.161(5) 0.131(4) 0.161(5) -0.065(4) 0.106(4) -0.029(4)
N105 0.055(6) 0.062(6) 0.046(5) 0.005(5) 0.015(5) -0.003(5)
N106 0.056(6) 0.044(6) 0.067(6) -0.010(5) 0.028(5) -0.001(4)
C117 0.053(7) 0.053(7) 0.071(8) -0.003(6) 0.033(6) -0.002(6)
N104 0.083(7) 0.048(6) 0.041(5) -0.005(4) 0.012(5) 0.004(5)
C216 0.064(8) 0.052(7) 0.079(9) 0.005(6) 0.031(7) -0.008(6)
N203 0.049(6) 0.079(8) 0.047(6) 0.003(5) 0.009(4) 0.001(5)
N204 0.064(7) 0.086(8) 0.068(7) -0.007(6) 0.024(5) -0.006(6)
C201 0.077(9) 0.064(9) 0.070(9) 0.007(7) 0.033(7) -0.016(7)
C118 0.086(10) 0.052(8) 0.105(11) -0.005(7) 0.064(9) 0.007(7)
N103 0.058(6) 0.072(7) 0.048(6) 0.009(5) 0.017(5) -0.001(5)
C218 0.051(7) 0.071(9) 0.062(7) -0.003(6) 0.031(6) -0.009(6)
N206 0.055(6) 0.048(6) 0.058(6) -0.001(5) 0.016(5) 0.003(5)
C101 0.041(6) 0.069(8) 0.050(7) 0.009(6) 0.007(5) -0.013(6)
C220 0.053(7) 0.076(9) 0.053(7) 0.004(6) 0.025(6) 0.000(6)
C110 0.056(7) 0.050(7) 0.062(7) 0.021(6) 0.016(6) -0.001(6)
C217 0.047(6) 0.068(8) 0.049(6) -0.002(6) 0.020(5) -0.007(6)
C219 0.054(7) 0.051(7) 0.076(8) 0.002(6) 0.024(6) -0.005(6)
C210 0.057(8) 0.073(9) 0.076(9) 0.000(7) 0.028(7) 0.007(7)
C102 0.073(9) 0.064(8) 0.052(7) 0.004(6) 0.028(7) -0.011(7)
N205 0.058(6) 0.069(7) 0.051(6) 0.013(5) 0.011(5) -0.007(5)
C202 0.047(7) 0.080(9) 0.069(8) 0.023(7) 0.028(6) 0.012(6)
C107 0.058(7) 0.062(8) 0.056(7) 0.005(6) 0.028(6) 0.009(6)
C120 0.060(8) 0.075(10) 0.061(8) -0.014(7) 0.027(6) -0.007(7)
C203 0.054(8) 0.071(9) 0.088(10) 0.011(8) 0.019(7) -0.016(7)
C103 0.096(10) 0.077(9) 0.045(7) -0.006(6) 0.028(7) -0.006(8)
C115 0.070(8) 0.057(8) 0.072(8) 0.002(6) 0.037(7) 0.009(6)
C116 0.067(8) 0.058(8) 0.090(9) -0.002(7) 0.045(7) -0.005(7)
C104 0.117(13) 0.084(11) 0.092(11) 0.023(9) 0.062(11) 0.011(10)
C215 0.064(8) 0.064(9) 0.087(10) -0.018(7) 0.023(7) -0.009(7)
C119 0.104(11) 0.041(7) 0.106(11) -0.007(7) 0.069(9) 0.003(7)
C114 0.072(9) 0.061(8) 0.065(8) -0.007(7) 0.031(7) -0.007(7)
N202 0.046(6) 0.085(8) 0.081(8) 0.018(6) 0.018(6) 0.002(6)
N102 0.067(7) 0.071(8) 0.092(8) 0.018(7) 0.034(6) 0.003(6)
N101 0.089(8) 0.074(8) 0.054(6) -0.017(6) 0.024(6) -0.016(6)
C206 0.099(13) 0.149(17) 0.073(10) 0.026(11) 0.045(10) 0.022(12)
C113 0.070(9) 0.069(10) 0.114(13) 0.009(9) 0.032(9) 0.026(8)
C111 0.081(10) 0.072(10) 0.067(9) 0.019(8) -0.002(8) -0.004(8)
C204 0.081(11) 0.105(13) 0.095(12) 0.030(11) 0.016(9) -0.027(9)
C207 0.065(8) 0.092(10) 0.051(7) 0.007(7) 0.019(6) 0.002(8)
C214 0.069(9) 0.093(11) 0.066(8) 0.014(8) 0.011(7) -0.015(8)
C211 0.073(10) 0.073(10) 0.129(15) 0.000(10) 0.033(10) 0.002(8)
N201 0.080(8) 0.074(8) 0.074(7) -0.012(6) 0.035(6) -0.006(6)
C106 0.070(9) 0.060(9) 0.099(11) 0.010(8) 0.022(8) -0.012(7)
C108 0.079(10) 0.079(10) 0.061(8) 0.004(7) 0.004(7) -0.023(8)
C109 0.090(10) 0.087(10) 0.034(6) 0.005(6) 0.011(6) -0.005(8)
C213 0.069(9) 0.071(10) 0.089(11) 0.009(9) -0.002(8) -0.003(8)
C205 0.067(10) 0.134(17) 0.132(17) 0.074(14) 0.038(11) 0.006(11)
C209 0.100(12) 0.109(13) 0.084(11) -0.017(10) 0.023(10) 0.015(11)
C105 0.108(13) 0.061(9) 0.120(14) 0.015(10) 0.067(11) -0.005(9)
C112 0.057(8) 0.080(11) 0.099(12) 0.020(9) 0.005(8) 0.014(8)
C212 0.076(11) 0.085(12) 0.127(16) 0.024(11) -0.002(11) 0.008(9)
C208 0.090(11) 0.140(15) 0.042(7) -0.016(9) 0.007(7) 0.011(11)

loop_
_atom_type_symbol
_atom_type_scat_dispersion_real
_atom_type_scat_dispersion_imag
_atom_type_scat_Cromer_Mann_a1
_atom_type_scat_Cromer_Mann_b1
_atom_type_scat_Cromer_Mann_a2
_atom_type_scat_Cromer_Mann_b2
_atom_type_scat_Cromer_Mann_a3
_atom_type_scat_Cromer_Mann_b3
_atom_type_scat_Cromer_Mann_a4
_atom_type_scat_Cromer_Mann_b4
_atom_type_scat_Cromer_Mann_c
_atom_type_scat_source
C 0.0033 0.0016 2.3100 20.8439 1.0200 10.2075 1.5886 0.5687 0.8650 51.6512 0.2156 'International Tables Vol C 4.2.6.8 and 6.1.1.4'
H 0.0000 0.0000 0.4930 10.5109 0.3229 26.1257 0.1402 3.1424 0.0408 57.7998 0.0030 'International Tables Vol C 4.2.6.8 and 6.1.1.4'
N 0.0061 0.0033 12.2126 0.0057 3.1322 9.8933 2.0125 28.9975 1.1663 0.5826 -11.5290 'International Tables Vol C 4.2.6.8 and 6.1.1.4'
S 0.1246 0.1234 6.9053 1.4679 5.2034 22.2151 1.4379 0.2536 1.5863 56.1720 0.8669 'International Tables Vol C 4.2.6.8 and 6.1.1.4'
Fe 0.3463 0.8444 11.7695 4.7611 7.3573 0.3072 3.5222 15.3535 2.3045 76.8805 1.0369 'International Tables Vol C 4.2.6.8 and 6.1.1.4'
O 0.0106 0.0060 3.0485 13.2771 2.2868 5.7011 1.5463 0.3239 0.8670 32.9089 0.2508 'International Tables Vol C 4.2.6.8 and 6.1.1.4'

loop_
_geom_angle_atom_site_label_1
_geom_angle_atom_site_label_2
_geom_angle_atom_site_label_3
_geom_angle
_geom_angle_publ_flag
N105 Fe1 N106 85.4(3) yes
N105 Fe1 N104 72.9(3) yes
N106 Fe1 N104 95.1(4) yes
N105 Fe1 N103 100.0(3) yes
N106 Fe1 N103 167.7(4) yes
N104 Fe1 N103 76.2(4) yes
N105 Fe1 N102 166.3(4) yes
N106 Fe1 N102 86.9(4) yes
N104 Fe1 N102 96.6(4) yes
N103 Fe1 N102 85.5(4) yes
N105 Fe1 N101 90.5(4) yes
N106 Fe1 N101 97.7(4) yes
N104 Fe1 N101 158.1(4) yes
N103 Fe1 N101 93.4(4) yes
N102 Fe1 N101 101.7(5) yes
N203 Fe2 N204 76.3(4) yes
N203 Fe2 N206 176.0(4) yes
N204 Fe2 N206 99.7(4) yes
N203 Fe2 N205 89.0(3) yes
N204 Fe2 N205 76.8(4) yes
N206 Fe2 N205 90.1(3) yes
N203 Fe2 N202 94.0(4) yes
N204 Fe2 N202 89.4(4) yes
N206 Fe2 N202 85.9(4) yes
N205 Fe2 N202 164.7(4) yes
N203 Fe2 N201 92.8(4) yes
N204 Fe2 N201 165.8(4) yes
N206 Fe2 N201 91.1(4) yes
N205 Fe2 N201 94.2(4) yes
N202 Fe2 N201 100.6(4) yes
Fe1 N105 C110 114.9(8) yes
Fe1 N105 C114 126.8(8) yes
C110 N105 C114 118.3(11) yes
Fe1 N106 C115 122.7(8) yes
Fe1 N106 C119 123.0(8) yes
C115 N106 C119 114.3(10) yes
C118 C117 C120 120.7(11) yes
C118 C117 C116 116.6(11) yes
C120 C117 C116 122.7(11) yes
Fe1 N104 C108 111.2(7) yes
Fe1 N104 C109 107.9(7) yes
C108 N104 C109 111.8(10) yes
Fe1 N104 H1042 109.1 no
C108 N104 H1042 108.5 no
C109 N104 H1042 108.3 no
C217 C216 C215 119.0(12) yes
C217 C216 H2161 120.4 no
C215 C216 H2161 120.6 no
Fe2 N203 C203 127.7(9) yes
Fe2 N203 C207 113.8(9) yes
C203 N203 C207 118.5(12) yes
Fe2 N204 C209 114.6(8) yes
Fe2 N204 C208 106.8(9) yes
C209 N204 C208 112.6(11) yes
Fe2 N204 H2042 107.2 no
C209 N204 H2042 107.8 no
C208 N204 H2042 107.5 no
S201 C201 N201 177.1(12) yes
C117 C118 C119 120.7(11) yes
C117 C118 H1181 119.7 no
C119 C118 H1181 119.6 no
Fe1 N103 C107 116.3(7) yes
Fe1 N103 C103 124.8(9) yes
C107 N103 C103 117.8(11) yes
C217 C218 C219 120.3(11) yes
C217 C218 H2181 120.2 no
C219 C218 H2181 119.6 no
Fe2 N206 C219 121.2(8) yes
Fe2 N206 C215 122.2(8) yes
C219 N206 C215 116.5(11) yes
S101 C101 N101 179.2(12) yes
C217 C220 C120 124.9(11) yes
C217 C220 H2201 117.6 no
C120 C220 H2201 117.5 no
N105 C110 C111 123.2(13) yes
N105 C110 C109 115.1(10) yes
C111 C110 C109 121.7(12) yes
C220 C217 C216 124.0(11) yes
C220 C217 C218 119.2(10) yes
C216 C217 C218 116.7(11) yes
C218 C219 N206 124.4(11) yes
C218 C219 H2191 117.8 no
N206 C219 H2191 117.9 no
N205 C210 C211 120.5(13) yes
N205 C210 C209 119.1(12) yes
C211 C210 C209 120.4(14) yes
S102 C102 N102 177.7(12) yes
Fe2 N205 C210 116.3(8) yes
Fe2 N205 C214 124.9(10) yes
C210 N205 C214 118.7(12) yes
S202 C202 N202 179.3(11) yes
N103 C107 C106 122.1(11) yes
N103 C107 C108 117.2(11) yes
C106 C107 C108 120.6(12) yes
C117 C120 C220 126.2(11) yes
C117 C120 H1201 116.7 no
C220 C120 H1201 117.1 no
N203 C203 C204 124.4(15) yes
N203 C203 H2031 117.9 no
C204 C203 H2031 117.8 no
N103 C103 C104 124.2(14) yes
N103 C103 H1031 117.9 no
C104 C103 H1031 117.9 no
N106 C115 C116 124.7(11) yes
N106 C115 H1151 117.5 no
C116 C115 H1151 117.8 no
C117 C116 C115 119.5(12) yes
C117 C116 H1161 120.5 no
C115 C116 H1161 119.9 no
C103 C104 C105 116.7(14) yes
C103 C104 H1041 121.4 no
C105 C104 H1041 121.9 no
C216 C215 N206 123.0(12) yes
C216 C215 H2151 118.1 no
N206 C215 H2151 118.9 no
C118 C119 N106 124.0(11) yes
C118 C119 H1191 118.2 no
N106 C119 H1191 117.7 no
N105 C114 C113 121.0(12) yes
N105 C114 H1141 119.5 no
C113 C114 H1141 119.5 no
Fe2 N202 C202 149.9(11) yes
Fe1 N102 C102 170.3(11) yes
Fe1 N101 C101 166.5(10) yes
C207 C206 C205 117.4(16) yes
C207 C206 H2061 121.0 no
C205 C206 H2061 121.6 no
C114 C113 C112 119.4(13) yes
C114 C113 H1131 120.1 no
C112 C113 H1131 120.5 no
C110 C111 C112 118.7(14) yes
C110 C111 H1111 120.7 no
C112 C111 H1111 120.6 no
C203 C204 C205 115.9(16) yes
C203 C204 H2041 122.1 no
C205 C204 H2041 121.9 no
C206 C207 N203 121.8(15) yes
C206 C207 C208 120.0(14) yes
N203 C207 C208 118.1(12) yes
N205 C214 C213 123.5(15) yes
N205 C214 H2141 118.1 no
C213 C214 H2141 118.5 no
C210 C211 C212 119.0(16) yes
C210 C211 H2111 120.2 no
C212 C211 H2111 120.9 no
Fe2 N201 C201 156.2(11) yes
C107 C106 C105 118.7(14) yes
C107 C106 H1061 120.4 no
C105 C106 H1061 120.8 no
N104 C108 C107 111.8(10) yes
N104 C108 H1081 110.0 no
C107 C108 H1081 109.1 no
N104 C108 H1082 108.0 no
C107 C108 H1082 108.9 no
H1081 C108 H1082 109.0 no
C110 C109 N104 110.2(9) yes
C110 C109 H1091 109.8 no
N104 C109 H1091 109.7 no
C110 C109 H1092 108.8 no
N104 C109 H1092 109.0 no
H1091 C109 H1092 109.3 no
C214 C213 C212 118.4(15) yes
C214 C213 H2131 120.8 no
C212 C213 H2131 120.8 no
C206 C205 C204 121.9(16) yes
C206 C205 H2051 118.9 no
C204 C205 H2051 119.2 no
C210 C209 N204 112.9(12) yes
C210 C209 H2091 108.0 no
N204 C209 H2091 109.2 no
C210 C209 H2092 109.1 no
N204 C209 H2092 108.2 no
H2091 C209 H2092 109.4 no
C104 C105 C106 120.2(14) yes
C104 C105 H1051 119.8 no
C106 C105 H1051 120.0 no
C113 C112 C111 119.4(13) yes
C113 C112 H1121 120.1 no
C111 C112 H1121 120.5 no
C211 C212 C213 119.7(15) yes
C211 C212 H2121 120.1 no
C213 C212 H2121 120.2 no
C207 C208 N204 110.1(10) yes
C207 C208 H2081 109.1 no
N204 C208 H2081 109.7 no
C207 C208 H2082 109.7 no
N204 C208 H2082 109.0 no
H2081 C208 H2082 109.2 no

loop_
_geom_bond_atom_site_label_1
_geom_bond_atom_site_label_2
_geom_bond_distance
_geom_bond_publ_flag
Fe1 N105 2.289(10) yes
Fe1 N106 2.218(9) yes
Fe1 N104 2.216(9) yes
Fe1 N103 2.196(10) yes
Fe1 N102 2.095(12) yes
Fe1 N101 2.085(10) yes
Fe2 N203 2.202(10) yes
Fe2 N204 2.201(11) yes
Fe2 N206 2.220(9) yes
Fe2 N205 2.198(10) yes
Fe2 N202 2.129(10) yes
Fe2 N201 2.106(11) yes
S101 C101 1.610(13) yes
S202 C202 1.621(13) yes
S102 C102 1.631(15) yes
S201 C201 1.599(15) yes
N105 C110 1.323(14) yes
N105 C114 1.351(14) yes
N106 C115 1.332(14) yes
N106 C119 1.333(13) yes
C117 C118 1.339(16) yes
C117 C120 1.466(16) yes
C117 C116 1.380(15) yes
N104 C108 1.493(15) yes
N104 C109 1.471(14) yes
N104 H1042 0.894 no
C216 C217 1.394(15) yes
C216 C215 1.407(16) yes
C216 H2161 0.927 no
N203 C203 1.322(15) yes
N203 C207 1.318(15) yes
N204 C209 1.481(17) yes
N204 C208 1.493(17) yes
N204 H2042 0.894 no
C201 N201 1.139(15) yes
C118 C119 1.386(16) yes
C118 H1181 0.928 no
N103 C107 1.353(14) yes
N103 C103 1.319(14) yes
C218 C217 1.372(16) yes
C218 C219 1.362(14) yes
C218 H2181 0.938 no
N206 C219 1.331(14) yes
N206 C215 1.327(15) yes
C101 N101 1.163(14) yes
C220 C217 1.493(15) yes
C220 C120 1.312(16) yes
C220 H2201 0.930 no
C110 C111 1.378(16) yes
C110 C109 1.515(17) yes
C219 H2191 0.928 no
C210 N205 1.347(15) yes
C210 C211 1.393(18) yes
C210 C209 1.490(18) yes
C102 N102 1.152(15) yes
N205 C214 1.331(15) yes
C202 N202 1.165(14) yes
C107 C106 1.388(16) yes
C107 C108 1.471(16) yes
C120 H1201 0.931 no
C203 C204 1.371(18) yes
C203 H2031 0.931 no
C103 C104 1.388(18) yes
C103 H1031 0.932 no
C115 C116 1.378(16) yes
C115 H1151 0.931 no
C116 H1161 0.927 no
C104 C105 1.40(2) yes
C104 H1041 0.932 no
C215 H2151 0.926 no
C119 H1191 0.930 no
C114 C113 1.384(17) yes
C114 H1141 0.933 no
C206 C207 1.386(19) yes
C206 C205 1.37(2) yes
C206 H2061 0.931 no
C113 C112 1.373(19) yes
C113 H1131 0.931 no
C111 C112 1.352(19) yes
C111 H1111 0.927 no
C204 C205 1.35(2) yes
C204 H2041 0.930 no
C207 C208 1.502(19) yes
C214 C213 1.362(18) yes
C214 H2141 0.930 no
C211 C212 1.38(2) yes
C211 H2111 0.929 no
C106 C105 1.361(19) yes
C106 H1061 0.929 no
C108 H1081 0.965 no
C108 H1082 0.968 no
C109 H1091 0.966 no
C109 H1092 0.972 no
C213 C212 1.36(2) yes
C213 H2131 0.928 no
C205 H2051 0.933 no
C209 H2091 0.967 no
C209 H2092 0.970 no
C105 H1051 0.929 no
C112 H1121 0.928 no
C212 H2121 0.929 no
C208 H2081 0.967 no
C208 H2082 0.968 no

loop_
_platon_squeeze_void_nr
_platon_squeeze_void_average_x
_platon_squeeze_void_average_y
_platon_squeeze_void_average_z
_platon_squeeze_void_volume
_platon_squeeze_void_count_electrons
_platon_squeeze_void_content
1 0.687 0.083 0.048 64 15 ' '
2 0.313 0.917 -0.049 64 15 ' '
3 0.313 0.583 0.451 64 15 ' '
4 0.687 0.417 0.548 64 15 ' '
